data_1521388
loop_
_publ_author_name
'Kennedy, B.J.'
'Howard, C.J.'
'Chakoumakos, B.C.'

_publ_section_title
;
 High-temperature phase transitions in Sr Zr O3
;
_journal_name_full 'Physical Review, Serie 3. B - Condensed Matter (18,1978-)'
_journal_page_first 4023
_journal_page_last 4027
_journal_volume 59
_journal_year 1999
_chemical_formula_sum 'O3 Sr Zr'
_chemical_name_systematic 'Sr (Zr O3)'
_space_group_IT_number 63
_symmetry_space_group_name_Hall '-C 2c 2'
_symmetry_space_group_name_H-M 'C m c m'
_cell_angle_alpha 90
_cell_angle_beta 90
_cell_angle_gamma 90
_cell_formula_units_Z 8
_cell_length_a 8.27
_cell_length_b 8.2732
_cell_length_c 8.2586
_cell_volume 565.048
_citation_journal_id_ASTM PRBMDO
_cod_data_source_file Kennedy_PRBMDO_1999_697.cif
_cod_data_source_block O3Sr1Zr1
_cod_original_cell_volume 565.0482
_cod_original_formula_sum 'O3 Sr1 Zr1'
_cod_database_code 1521388

loop_
_symmetry_equiv_pos_as_xyz
x,y,z
-x,-y,z+1/2
x,-y,-z
-x,y,-z+1/2
-x,-y,-z
x,y,-z-1/2
-x,y,z
x,-y,z-1/2
x+1/2,y+1/2,z
-x+1/2,-y+1/2,z+1/2
x+1/2,-y+1/2,-z
-x+1/2,y+1/2,-z+1/2
-x+1/2,-y+1/2,-z
x+1/2,y+1/2,-z-1/2
-x+1/2,y+1/2,z
x+1/2,-y+1/2,z-1/2

loop_
_atom_site_label
_atom_site_type_symbol
_atom_site_fract_x
_atom_site_fract_y
_atom_site_fract_z
_atom_site_occupancy
_atom_site_U_iso_or_equiv
O3 O-2 0.2858 0.2524 0.25 1 0.0
Zr1 Zr+4 0.25 0.25 0 1 0.0
Sr1 Sr+2 0 -0.0071 0.25 1 0.0
O1 O-2 0.2694 0 0 1 0.0
O2 O-2 0 0.23 0.0405 1 0.0
Sr2 Sr+2 0 0.4897 0.25 1 0.0
